data_4102149
loop_
_publ_author_name
'T. David Harris'
'Miriam V. Bennett'
'Rodolphe Cl\'erac'
'Jeffrey R. Long'

_publ_section_title
;
 [ReCl4(CN)2]2-: A High Magnetic Anisotropy Building Unit Giving Rise to
 the Single-Chain Magnets (DMF)4MReCl4(CN)2 (M = Mn, Fe, Co, Ni)
;
_journal_name_full 'Journal of the American Chemical Society'
_journal_page_first 3980
_journal_page_last 3988
_journal_paper_doi 10.1021/ja910963x
_journal_volume 132
_journal_year 2010
_chemical_formula_moiety 'C14 H28 Cl4 Mn N6 O4 Re'
_chemical_formula_sum 'C14 H28 Cl4 Mn N6 O4 Re'
_chemical_formula_weight 727.36
_chemical_name_systematic
; 
 ? 
;
_space_group_IT_number 2
_symmetry_cell_setting triclinic
_symmetry_space_group_name_Hall '-P 1'
_symmetry_space_group_name_H-M 'P -1'
_atom_sites_solution_hydrogens geom
_atom_sites_solution_primary direct
_atom_sites_solution_secondary difmap
_audit_creation_method SHELXL-97
_cell_angle_alpha 68.0780(10)
_cell_angle_beta 77.7790(10)
_cell_angle_gamma 68.9090(10)
_cell_formula_units_Z 2
_cell_length_a 9.9185(9)
_cell_length_b 10.7121(10)
_cell_length_c 14.0260(13)
_cell_measurement_reflns_used 4095
_cell_measurement_temperature 149
_cell_volume 1284.7(2)
_computing_cell_refinement 'Bruker SAINT v7.07b'
_computing_data_collection 'Bruker SMART v5.054d'
_computing_data_reduction 'Bruker SAINT v7.07b'
_computing_structure_refinement 'SHELXL-97 (Sheldrick, 1997)'
_computing_structure_solution 'SHELXS-97 (Sheldrick, 1990)'
_diffrn_ambient_temperature 149
_diffrn_measured_fraction_theta_full 0.933
_diffrn_measured_fraction_theta_max 0.933
_diffrn_measurement_device_type 'Bruker SMART CCD'
_diffrn_measurement_method \w/2\q-scans
_diffrn_radiation_monochromator graphite
_diffrn_radiation_source 'fine-focus sealed tube'
_diffrn_radiation_type MoK\a
_diffrn_radiation_wavelength 0.71073
_diffrn_reflns_av_R_equivalents 0.0327
_diffrn_reflns_av_sigmaI/netI 0.0536
_diffrn_reflns_limit_h_max 11
_diffrn_reflns_limit_h_min -10
_diffrn_reflns_limit_k_max 10
_diffrn_reflns_limit_k_min -12
_diffrn_reflns_limit_l_max 16
_diffrn_reflns_limit_l_min -12
_diffrn_reflns_number 6520
_diffrn_reflns_theta_full 24.70
_diffrn_reflns_theta_max 24.70
_diffrn_reflns_theta_min 2.16
_exptl_absorpt_coefficient_mu 5.645
_exptl_absorpt_correction_T_max 1.0
_exptl_absorpt_correction_T_min 0.882586
_exptl_absorpt_correction_type empirical
_exptl_absorpt_process_details 'Blessing, 1995'
_exptl_crystal_colour yellow
_exptl_crystal_density_diffrn 1.880
_exptl_crystal_density_method 'not measured'
_exptl_crystal_description block
_exptl_crystal_F_000 708
_exptl_crystal_size_max 0.1
_exptl_crystal_size_mid 0.08
_exptl_crystal_size_min 0.08
_refine_diff_density_max 1.491
_refine_diff_density_min -2.383
_refine_diff_density_rms 0.183
_refine_ls_extinction_method none
_refine_ls_goodness_of_fit_ref 0.994
_refine_ls_hydrogen_treatment constr
_refine_ls_matrix_type full
_refine_ls_number_parameters 285
_refine_ls_number_reflns 4095
_refine_ls_number_restraints 0
_refine_ls_restrained_S_all 0.994
_refine_ls_R_factor_all 0.0488
_refine_ls_R_factor_gt 0.0366
_refine_ls_shift/su_max 0.001
_refine_ls_shift/su_mean 0.000
_refine_ls_structure_factor_coef Fsqd
_refine_ls_weighting_details 'calc w=1/[\s^2^(Fo^2^)+(0.0598P)^2^+0.0000P] where P=(Fo^2^+2Fc^2^)/3'
_refine_ls_weighting_scheme calc
_refine_ls_wR_factor_gt 0.0915
_refine_ls_wR_factor_ref 0.0995
_reflns_number_gt 3180
_reflns_number_total 4095
_reflns_threshold_expression >2sigma(I)
_cod_data_source_file ja910963x_si_003.cif
_cod_data_source_block mvb79e_MnRe
_cod_database_code 4102149

loop_
_symmetry_equiv_pos_as_xyz
'x, y, z'
'-x, -y, -z'

loop_
_atom_site_label
_atom_site_type_symbol
_atom_site_fract_x
_atom_site_fract_y
_atom_site_fract_z
_atom_site_U_iso_or_equiv
_atom_site_adp_type
_atom_site_occupancy
_atom_site_symmetry_multiplicity
_atom_site_calc_flag
_atom_site_refinement_flags
_atom_site_disorder_assembly
_atom_site_disorder_group
Re1 Re 0.0000 -0.5000 0.0000 0.01661(13) Uani 1 2 d S . .
Re2 Re 0.5000 0.0000 0.5000 0.01618(13) Uani 1 2 d S . .
Mn1 Mn 0.0000 0.0000 0.0000 0.0164(3) Uani 1 2 d S . .
Mn2 Mn 0.5000 -0.5000 0.5000 0.0176(3) Uani 1 2 d S . .
Cl1 Cl -0.20843(17) -0.48108(17) 0.11530(12) 0.0307(4) Uani 1 1 d . . .
Cl2 Cl 0.14068(17) -0.65757(16) 0.13593(11) 0.0271(4) Uani 1 1 d . . .
Cl3 Cl 0.65460(17) 0.00543(16) 0.34819(11) 0.0275(4) Uani 1 1 d . . .
Cl4 Cl 0.30967(17) 0.16568(16) 0.40137(12) 0.0266(4) Uani 1 1 d . . .
C1 C 0.0275(6) -0.3251(7) 0.0213(4) 0.0198(13) Uani 1 1 d . . .
N1 N 0.0378(6) -0.2264(5) 0.0307(4) 0.0208(11) Uani 1 1 d . . .
C2 C 0.4494(6) -0.1705(7) 0.4879(4) 0.0193(13) Uani 1 1 d . . .
N2 N 0.4340(5) -0.2682(5) 0.4820(4) 0.0205(11) Uani 1 1 d . . .
N3 N -0.4176(6) -0.0577(5) 0.1363(4) 0.0262(12) Uani 1 1 d . . .
N4 N 0.0207(5) 0.0387(5) 0.2921(4) 0.0218(11) Uani 1 1 d . . .
N5 N 0.9068(6) -0.4071(5) 0.3824(4) 0.0232(12) Uani 1 1 d . . .
N6 N 0.4422(6) -0.5125(5) 0.2068(4) 0.0237(12) Uani 1 1 d . . .
O1 O 0.0479(5) -0.0361(4) 0.1555(3) 0.0247(10) Uani 1 1 d . . .
O2 O -0.2291(5) 0.0259(4) 0.0542(3) 0.0280(10) Uani 1 1 d . . .
O3 O 0.7143(5) -0.4905(5) 0.4308(3) 0.0268(10) Uani 1 1 d . . .
O4 O 0.4333(5) -0.4563(5) 0.3493(3) 0.0284(10) Uani 1 1 d . . .
C4 C -0.0181(7) 0.0459(6) 0.2053(4) 0.0236(14) Uani 1 1 d . . .
C5 C -0.0617(7) 0.1382(7) 0.3458(5) 0.0324(16) Uani 1 1 d . . .
H5A H 0.0014 0.1803 0.3573 0.049 Uiso 1 1 calc R . .
H5B H -0.1042 0.0898 0.4109 0.049 Uiso 1 1 calc R . .
H5C H -0.1370 0.2107 0.3049 0.049 Uiso 1 1 calc R . .
C6 C 0.1516(7) -0.0668(7) 0.3354(5) 0.0306(16) Uani 1 1 d . . .
H6A H 0.1276 -0.1229 0.4042 0.046 Uiso 1 1 calc R . .
H6B H 0.2175 -0.0206 0.3373 0.046 Uiso 1 1 calc R . .
H6C H 0.1965 -0.1267 0.2935 0.046 Uiso 1 1 calc R . .
C7 C -0.2791(7) -0.0741(7) 0.1081(5) 0.0295(15) Uani 1 1 d . . .
C8 C -0.4935(8) -0.6139(7) 0.1516(5) 0.0338(17) Uani 1 1 d . . .
H8A H -0.4437 -0.5720 0.0876 0.051 Uiso 1 1 calc R . .
H8B H -0.5683 -0.6404 0.1379 0.051 Uiso 1 1 calc R . .
H8C H -0.4258 -0.6964 0.1928 0.051 Uiso 1 1 calc R . .
C9 C -0.5288(7) 0.0784(7) 0.1120(5) 0.0390(18) Uani 1 1 d . . .
H9A H -0.5638 0.1047 0.1732 0.058 Uiso 1 1 calc R . .
H9B H -0.6075 0.0727 0.0857 0.058 Uiso 1 1 calc R . .
H9C H -0.4890 0.1482 0.0609 0.058 Uiso 1 1 calc R . .
C10 C 0.7790(7) -0.4090(6) 0.4322(4) 0.0242(14) Uani 1 1 d . . .
C11 C -0.0260(7) -0.3068(6) 0.3824(5) 0.0306(15) Uani 1 1 d . . .
H11A H -0.0884 -0.2491 0.4226 0.046 Uiso 1 1 calc R . .
H11B H -0.0105 -0.2476 0.3128 0.046 Uiso 1 1 calc R . .
H11C H 0.0654 -0.3573 0.4116 0.046 Uiso 1 1 calc R . .
C12 C 0.9845(7) -0.5009(7) 0.3220(5) 0.0385(18) Uani 1 1 d . . .
H12A H 1.0739 -0.5631 0.3511 0.058 Uiso 1 1 calc R . .
H12B H 1.0048 -0.4456 0.2521 0.058 Uiso 1 1 calc R . .
H12C H 0.9258 -0.5559 0.3230 0.058 Uiso 1 1 calc R . .
C13 C 0.4871(7) -0.5371(7) 0.2957(4) 0.0239(14) Uani 1 1 d . . .
C14 C 0.3251(8) -0.3879(8) 0.1604(6) 0.0415(19) Uani 1 1 d . . .
H14A H 0.2500 -0.4165 0.1494 0.062 Uiso 1 1 calc R . .
H14B H 0.3616 -0.3327 0.0956 0.062 Uiso 1 1 calc R . .
H14C H 0.2864 -0.3321 0.2057 0.062 Uiso 1 1 calc R . .
C15 C 0.5336(8) -0.1788(7) 0.2018(5) 0.0445(19) Uani 1 1 d . . .
H15A H 0.4622 -0.1858 0.1690 0.067 Uiso 1 1 calc R . .
H15B H 0.4919 -0.1664 0.2672 0.067 Uiso 1 1 calc R . .
H15C H 0.6148 -0.2639 0.2122 0.067 Uiso 1 1 calc R . .

loop_
_atom_site_aniso_label
_atom_site_aniso_U_11
_atom_site_aniso_U_22
_atom_site_aniso_U_33
_atom_site_aniso_U_23
_atom_site_aniso_U_13
_atom_site_aniso_U_12
Re1 0.0155(2) 0.0151(2) 0.0214(2) -0.00986(15) 0.00170(14) -0.00512(14)
Re2 0.0174(2) 0.0146(2) 0.01888(19) -0.00803(14) -0.00180(14) -0.00476(15)
Mn1 0.0203(7) 0.0151(7) 0.0161(6) -0.0073(5) -0.0003(5) -0.0064(5)
Mn2 0.0215(7) 0.0166(7) 0.0179(6) -0.0071(5) -0.0015(5) -0.0083(6)
Cl1 0.0239(9) 0.0374(10) 0.0358(9) -0.0205(8) 0.0108(7) -0.0137(7)
Cl2 0.0289(9) 0.0220(8) 0.0287(8) -0.0072(6) -0.0084(7) -0.0036(7)
Cl3 0.0292(9) 0.0307(9) 0.0252(7) -0.0131(7) 0.0050(7) -0.0120(7)
Cl4 0.0255(8) 0.0219(8) 0.0325(8) -0.0103(7) -0.0122(7) -0.0004(6)
C1 0.011(3) 0.027(4) 0.014(3) -0.004(3) -0.002(2) 0.000(3)
N1 0.025(3) 0.016(3) 0.024(3) -0.006(2) -0.005(2) -0.008(2)
C2 0.011(3) 0.025(3) 0.018(3) -0.008(3) -0.003(2) 0.001(3)
N2 0.023(3) 0.020(3) 0.022(3) -0.008(2) -0.003(2) -0.008(2)
N3 0.027(3) 0.025(3) 0.029(3) -0.015(2) 0.005(2) -0.009(2)
N4 0.025(3) 0.025(3) 0.018(2) -0.009(2) 0.002(2) -0.011(2)
N5 0.022(3) 0.022(3) 0.027(3) -0.009(2) 0.002(2) -0.010(2)
N6 0.024(3) 0.025(3) 0.022(3) -0.006(2) -0.002(2) -0.009(2)
O1 0.035(3) 0.026(2) 0.016(2) -0.0088(19) -0.0036(19) -0.009(2)
O2 0.027(3) 0.027(3) 0.032(2) -0.012(2) 0.004(2) -0.012(2)
O3 0.027(3) 0.028(3) 0.033(2) -0.016(2) 0.005(2) -0.015(2)
O4 0.037(3) 0.029(3) 0.022(2) -0.008(2) -0.007(2) -0.011(2)
C4 0.031(4) 0.021(3) 0.020(3) -0.007(3) 0.005(3) -0.013(3)
C5 0.037(4) 0.038(4) 0.032(4) -0.024(3) 0.004(3) -0.015(3)
C6 0.028(4) 0.036(4) 0.033(3) -0.014(3) -0.011(3) -0.008(3)
C7 0.028(4) 0.035(4) 0.028(3) -0.014(3) 0.006(3) -0.014(3)
C8 0.040(4) 0.046(4) 0.024(3) -0.017(3) 0.001(3) -0.020(4)
C9 0.028(4) 0.039(4) 0.044(4) -0.010(3) -0.007(3) -0.004(3)
C10 0.020(3) 0.025(4) 0.023(3) -0.004(3) -0.003(3) -0.005(3)
C11 0.026(4) 0.023(4) 0.043(4) -0.010(3) -0.002(3) -0.009(3)
C12 0.031(4) 0.048(5) 0.046(4) -0.036(4) 0.019(3) -0.013(3)
C13 0.027(4) 0.027(4) 0.018(3) -0.005(3) -0.001(3) -0.011(3)
C14 0.042(5) 0.044(5) 0.038(4) -0.012(3) -0.017(4) -0.006(4)
C15 0.043(5) 0.037(4) 0.054(5) -0.023(4) 0.028(4) -0.024(4)

loop_
_atom_type_symbol
_atom_type_description
_atom_type_scat_dispersion_real
_atom_type_scat_dispersion_imag
_atom_type_scat_source
C C 0.0033 0.0016 'International Tables Vol C Tables 4.2.6.8 and 6.1.1.4'
H H 0.0000 0.0000 'International Tables Vol C Tables 4.2.6.8 and 6.1.1.4'
N N 0.0061 0.0033 'International Tables Vol C Tables 4.2.6.8 and 6.1.1.4'
O O 0.0106 0.0060 'International Tables Vol C Tables 4.2.6.8 and 6.1.1.4'
Cl Cl 0.1484 0.1585 'International Tables Vol C Tables 4.2.6.8 and 6.1.1.4'
Mn Mn 0.3368 0.7283 'International Tables Vol C Tables 4.2.6.8 and 6.1.1.4'
Re Re -1.0185 7.2310 'International Tables Vol C Tables 4.2.6.8 and 6.1.1.4'

loop_
_geom_angle_atom_site_label_1
_geom_angle_atom_site_label_2
_geom_angle_atom_site_label_3
_geom_angle
_geom_angle_site_symmetry_1
_geom_angle_site_symmetry_3
_geom_angle_publ_flag
C1 Re1 C1 180.0(3) . 2_545 ?
C1 Re1 Cl1 90.47(16) . 2_545 ?
C1 Re1 Cl1 89.52(16) 2_545 2_545 ?
C1 Re1 Cl1 89.52(16) . . ?
C1 Re1 Cl1 90.48(16) 2_545 . ?
Cl1 Re1 Cl1 180.00(13) 2_545 . ?
C1 Re1 Cl2 91.08(15) . . ?
C1 Re1 Cl2 88.92(15) 2_545 . ?
Cl1 Re1 Cl2 89.82(6) 2_545 . ?
Cl1 Re1 Cl2 90.18(6) . . ?
C1 Re1 Cl2 88.92(15) . 2_545 ?
C1 Re1 Cl2 91.08(15) 2_545 2_545 ?
Cl1 Re1 Cl2 90.18(6) 2_545 2_545 ?
Cl1 Re1 Cl2 89.82(6) . 2_545 ?
Cl2 Re1 Cl2 180.00(6) . 2_545 ?
C2 Re2 C2 180.0 2_656 . ?
C2 Re2 Cl3 89.00(15) 2_656 2_656 ?
C2 Re2 Cl3 91.00(15) . 2_656 ?
C2 Re2 Cl3 91.00(15) 2_656 . ?
C2 Re2 Cl3 89.00(15) . . ?
Cl3 Re2 Cl3 180.0 2_656 . ?
C2 Re2 Cl4 91.08(15) 2_656 2_656 ?
C2 Re2 Cl4 88.92(15) . 2_656 ?
Cl3 Re2 Cl4 89.43(5) 2_656 2_656 ?
Cl3 Re2 Cl4 90.57(5) . 2_656 ?
C2 Re2 Cl4 88.92(15) 2_656 . ?
C2 Re2 Cl4 91.08(15) . . ?
Cl3 Re2 Cl4 90.57(5) 2_656 . ?
Cl3 Re2 Cl4 89.43(5) . . ?
Cl4 Re2 Cl4 180.00(7) 2_656 . ?
O2 Mn1 O2 180.0(2) 2 . ?
O2 Mn1 O1 89.73(16) 2 . ?
O2 Mn1 O1 90.27(16) . . ?
O2 Mn1 O1 90.27(16) 2 2 ?
O2 Mn1 O1 89.73(16) . 2 ?
O1 Mn1 O1 180.00(5) . 2 ?
O2 Mn1 N1 89.61(17) 2 2 ?
O2 Mn1 N1 90.39(17) . 2 ?
O1 Mn1 N1 87.25(17) . 2 ?
O1 Mn1 N1 92.75(17) 2 2 ?
O2 Mn1 N1 90.39(17) 2 . ?
O2 Mn1 N1 89.61(17) . . ?
O1 Mn1 N1 92.75(17) . . ?
O1 Mn1 N1 87.25(17) 2 . ?
N1 Mn1 N1 180.0(3) 2 . ?
O3 Mn2 O3 180.0(3) 2_646 . ?
O3 Mn2 O4 90.48(17) 2_646 2_646 ?
O3 Mn2 O4 89.52(17) . 2_646 ?
O3 Mn2 O4 89.52(17) 2_646 . ?
O3 Mn2 O4 90.48(17) . . ?
O4 Mn2 O4 180.00(7) 2_646 . ?
O3 Mn2 N2 91.10(17) 2_646 . ?
O3 Mn2 N2 88.90(17) . . ?
O4 Mn2 N2 87.11(17) 2_646 . ?
O4 Mn2 N2 92.89(17) . . ?
O3 Mn2 N2 88.90(17) 2_646 2_646 ?
O3 Mn2 N2 91.10(17) . 2_646 ?
O4 Mn2 N2 92.89(17) 2_646 2_646 ?
O4 Mn2 N2 87.11(17) . 2_646 ?
N2 Mn2 N2 180.0 . 2_646 ?
N1 C1 Re1 177.3(5) . . ?
C1 N1 Mn1 157.3(4) . . ?
N2 C2 Re2 174.4(5) . . ?
C2 N2 Mn2 154.2(5) . . ?
C7 N3 C9 123.5(6) . . ?
C7 N3 C15 120.5(6) . 1_455 ?
C9 N3 C15 115.9(6) . 1_455 ?
C4 N4 C5 121.8(5) . . ?
C4 N4 C6 121.1(5) . . ?
C5 N4 C6 117.1(5) . . ?
C10 N5 C11 120.9(5) . 1_655 ?
C10 N5 C12 121.8(5) . . ?
C11 N5 C12 117.2(5) 1_655 . ?
C13 N6 C8 120.3(5) . 1_655 ?
C13 N6 C14 123.0(6) . . ?
C8 N6 C14 116.7(5) 1_655 . ?
C4 O1 Mn1 123.3(4) . . ?
C7 O2 Mn1 124.5(4) . . ?
C10 O3 Mn2 128.1(4) . . ?
C13 O4 Mn2 124.3(4) . . ?
O1 C4 N4 124.9(6) . . ?
O2 C7 N3 123.8(6) . . ?
O3 C10 N5 122.9(6) . . ?
O4 C13 N6 123.8(6) . . ?

loop_
_geom_bond_atom_site_label_1
_geom_bond_atom_site_label_2
_geom_bond_distance
_geom_bond_site_symmetry_2
_geom_bond_publ_flag
Re1 C1 2.120(7) . ?
Re1 C1 2.120(7) 2_545 ?
Re1 Cl1 2.3362(15) 2_545 ?
Re1 Cl1 2.3362(15) . ?
Re1 Cl2 2.3366(14) . ?
Re1 Cl2 2.3366(14) 2_545 ?
Re2 C2 2.132(6) 2_656 ?
Re2 C2 2.132(6) . ?
Re2 Cl3 2.3405(14) 2_656 ?
Re2 Cl3 2.3405(14) . ?
Re2 Cl4 2.3428(14) 2_656 ?
Re2 Cl4 2.3428(14) . ?
Mn1 O2 2.189(4) 2 ?
Mn1 O2 2.189(4) . ?
Mn1 O1 2.194(4) . ?
Mn1 O1 2.194(4) 2 ?
Mn1 N1 2.200(5) 2 ?
Mn1 N1 2.200(5) . ?
Mn2 O3 2.163(4) 2_646 ?
Mn2 O3 2.163(4) . ?
Mn2 O4 2.180(4) 2_646 ?
Mn2 O4 2.180(4) . ?
Mn2 N2 2.256(5) . ?
Mn2 N2 2.256(5) 2_646 ?
C1 N1 1.155(8) . ?
C2 N2 1.145(8) . ?
N3 C7 1.312(8) . ?
N3 C9 1.445(8) . ?
N3 C15 1.461(8) 1_455 ?
N4 C4 1.321(7) . ?
N4 C5 1.443(8) . ?
N4 C6 1.448(8) . ?
N5 C10 1.315(8) . ?
N5 C11 1.454(7) 1_655 ?
N5 C12 1.457(8) . ?
N6 C13 1.314(8) . ?
N6 C8 1.452(8) 1_655 ?
N6 C14 1.452(8) . ?
O1 C4 1.240(7) . ?
O2 C7 1.258(8) . ?
O3 C10 1.263(7) . ?
O4 C13 1.258(8) . ?
C8 N6 1.452(8) 1_455 ?
C11 N5 1.454(7) 1_455 ?
C15 N3 1.461(8) 1_655 ?
